data_9010628
loop_
_publ_author_name
'Forbes, T. Z.'
'Burns, P. C.'

_publ_section_title
;
 The crystal structures of X(NpO2)(PO4)(H2O)3 (X = K+, Na+, Rb+, NH4+) and
 their relationship to the autunite group
 Sample: NH4P1
;
_journal_name_full 'The Canadian Mineralogist'
_journal_page_first 471
_journal_page_last 477
_journal_paper_doi 10.2113/gscanmin.45.3.471
_journal_volume 45
_journal_year 2007
_chemical_formula_structural NH4(NpO2)(PO4)(H2O)3
_chemical_formula_sum 'H4 N Np O9 P'
_space_group_IT_number 130
_symmetry_space_group_name_Hall '-P 4a 2ac'
_symmetry_space_group_name_H-M 'P 4/n c c :2'
_cell_angle_alpha 90
_cell_angle_beta 90
_cell_angle_gamma 90
_cell_formula_units_Z 4
_cell_length_a 6.9843
_cell_length_b 6.9843
_cell_length_c 18.023
_cell_volume 879.170
_database_code_amcsd 0006149
_exptl_crystal_density_diffrn 3.249
_cod_original_sg_symbol_H-M 'P 4/n c c'
_cod_original_formula_sum 'N Np P O9 H4'
_cod_database_code 9010628
_amcsd_formula_title NH4(NpO2)(PO4)(H2O)3

loop_
_space_group_symop_operation_xyz
x,y,z
1/2-y,1/2-x,1/2+z
1/2+y,1/2+x,1/2-z
1/2+y,-x,-z
1/2-y,x,z
x,1/2-y,1/2+z
-x,1/2+y,1/2-z
1/2+x,1/2+y,-z
1/2-x,1/2-y,z
y,x,1/2+z
-y,-x,1/2-z
-y,1/2+x,-z
y,1/2-x,z
1/2-x,y,1/2+z
1/2+x,-y,1/2-z
-x,-y,-z

loop_
_atom_site_label
_atom_site_fract_x
_atom_site_fract_y
_atom_site_fract_z
_atom_site_occupancy
_atom_site_U_iso_or_equiv
_atom_site_type_symbol
_atom_site_attached_hydrogens
NH4 0.52180 0.16290 -0.18410 0.25000 0.02200 N 0
Np 0.25000 0.25000 0.04760 1.00000 0.00700 Np 0
P 0.75000 0.25000 0.00000 1.00000 0.00800 P 0
O1 0.25000 0.25000 -0.05010 1.00000 0.01400 O 0
O2 0.25000 0.25000 0.14490 1.00000 0.01400 O 0
O3 0.57500 0.27750 0.05070 1.00000 0.01000 O 0
Wat4 0.52180 0.16290 -0.18410 0.75000 0.02200 O 2

loop_
_cod_changelog_entry_id
_cod_changelog_entry_author
_cod_changelog_entry_date
_cod_changelog_entry_text
1
;cod-tools version 3.8.0
Id: cif_guess_AMCSD_atom_types 9581 2023-05-17 12:35:41Z saulius
;
2023-05-18T11:41:11+03:00
;Derived atom types and hydrogen counts
from atom names that follow the AMCSD naming convention
(Wat == water, O-H == hydroxyl).
;

loop_
_cod_related_entry_id
_cod_related_entry_database
_cod_related_entry_code
1 AMCSD 0006149
